data_4022924
loop_
_publ_author_name
'Douglass F. Taber'
'M. Inthikhab Sikkander'
'Pierre H. Storck'

_publ_section_title
;
 Enantioselective Synthesis of (+)-Majusculone
;
_journal_name_full 'Journal of Organic Chemistry'
_journal_page_first 4098
_journal_page_last 4101
_journal_paper_doi 10.1021/jo070257g
_journal_volume 72
_journal_year 2007
_chemical_formula_sum 'C27 H33 Br O2'
_chemical_formula_weight 469.44
_chemical_name_systematic
; 
 ? 
;
_space_group_IT_number 76
_symmetry_cell_setting tetragonal
_symmetry_space_group_name_Hall 'P 4w'
_symmetry_space_group_name_H-M 'P 41'
_atom_sites_solution_hydrogens geom
_atom_sites_solution_primary direct
_atom_sites_solution_secondary difmap
_audit_creation_method SHELXL-97
_cell_angle_alpha 90.00
_cell_angle_beta 90.00
_cell_angle_gamma 90.00
_cell_formula_units_Z 4
_cell_length_a 13.4226(9)
_cell_length_b 13.4226(9)
_cell_length_c 13.1399(18)
_cell_measurement_reflns_used 1010
_cell_measurement_temperature 120(2)
_cell_measurement_theta_max 17.86
_cell_measurement_theta_min 2.17
_cell_volume 2367.4(4)
_computing_cell_refinement 'SHELXTL, Sheldrick (2001)'
_computing_data_collection 'SMART, Bruker (2002)'
_computing_data_reduction 'SHELXTL, Sheldrick (2001)'
_computing_molecular_graphics 'SHELXTL, Sheldrick (2001)'
_computing_publication_material 'SHELXTL, Sheldrick (2001)'
_computing_structure_refinement 'SHELXL-97 (Sheldrick, 1997)'
_computing_structure_solution 'SHELXS-97 (Sheldrick, 1990)'
_diffrn_ambient_temperature 120(2)
_diffrn_detector_area_resol_mean 836.6
_diffrn_measured_fraction_theta_full 0.987
_diffrn_measured_fraction_theta_max 0.922
_diffrn_measurement_device_type 'Bruker AXS APEX diffractometer'
_diffrn_measurement_method \w
_diffrn_radiation_monochromator graphite
_diffrn_radiation_source 'fine-focus sealed tube'
_diffrn_radiation_type MoK\a
_diffrn_radiation_wavelength 0.71073
_diffrn_reflns_av_R_equivalents 0.0698
_diffrn_reflns_av_sigmaI/netI 0.1052
_diffrn_reflns_limit_h_max 17
_diffrn_reflns_limit_h_min -16
_diffrn_reflns_limit_k_max 16
_diffrn_reflns_limit_k_min -15
_diffrn_reflns_limit_l_max 16
_diffrn_reflns_limit_l_min -16
_diffrn_reflns_number 13046
_diffrn_reflns_theta_full 27.00
_diffrn_reflns_theta_max 27.99
_diffrn_reflns_theta_min 2.15
_diffrn_standards_decay_% <1
_exptl_absorpt_coefficient_mu 1.757
_exptl_absorpt_correction_T_max 0.8869
_exptl_absorpt_correction_T_min 0.7428
_exptl_absorpt_correction_type multi-scan
_exptl_absorpt_process_details 'SADABS, Sheldrick (2003)'
_exptl_crystal_colour colourless
_exptl_crystal_density_diffrn 1.317
_exptl_crystal_density_method 'not measured'
_exptl_crystal_description plate
_exptl_crystal_F_000 984
_exptl_crystal_size_max 0.18
_exptl_crystal_size_mid 0.16
_exptl_crystal_size_min 0.07
_refine_diff_density_max 0.580
_refine_diff_density_min -0.542
_refine_diff_density_rms 0.065
_refine_ls_abs_structure_details 'Flack H D (1983), Acta Cryst. A39, 876-881'
_refine_ls_abs_structure_Flack -0.010(11)
_refine_ls_extinction_method none
_refine_ls_goodness_of_fit_ref 1.013
_refine_ls_hydrogen_treatment constr
_refine_ls_matrix_type full
_refine_ls_number_parameters 274
_refine_ls_number_reflns 5044
_refine_ls_number_restraints 1
_refine_ls_restrained_S_all 1.013
_refine_ls_R_factor_all 0.1130
_refine_ls_R_factor_gt 0.0601
_refine_ls_shift/su_max 0.001
_refine_ls_shift/su_mean 0.000
_refine_ls_structure_factor_coef Fsqd
_refine_ls_weighting_details 'calc w=1/[\s^2^(Fo^2^)+(0.0481P)^2^] where P=(Fo^2^+2Fc^2^)/3'
_refine_ls_weighting_scheme calc
_refine_ls_wR_factor_gt 0.1133
_refine_ls_wR_factor_ref 0.1306
_reflns_number_gt 3099
_reflns_number_total 5044
_reflns_threshold_expression >2sigma(I)
_cod_data_source_file jo070257gsi20070206_032727.cif
_cod_data_source_block dout007
_cod_depositor_comments
;
The following automatic conversions were performed:
'_symmetry_cell_setting' value 'Tetragonal' changed to 'tetragonal'
according to '/home/saulius/struct/CIF-dictionaries/cif_core.dic'
dictionary named 'cif_core.dic' version 2.4.1 from 2010-06-29.

Automatic conversion script
Id: cif_fix_enum 1527 2010-12-29 10:47:43Z saulius 
;
_cod_database_code 4022924

loop_
_symmetry_equiv_pos_as_xyz
'x, y, z'
'-x, -y, z+1/2'
'-y, x, z+1/4'
'y, -x, z+3/4'

loop_
_atom_site_label
_atom_site_type_symbol
_atom_site_fract_x
_atom_site_fract_y
_atom_site_fract_z
_atom_site_U_iso_or_equiv
_atom_site_adp_type
_atom_site_occupancy
_atom_site_symmetry_multiplicity
_atom_site_calc_flag
_atom_site_refinement_flags
Br Br 0.99016(5) 0.84896(5) 0.99741(6) 0.0689(3) Uani 1 1 d .
O1 O 0.8920(2) 0.3925(2) 0.8864(2) 0.0284(8) Uani 1 1 d .
O2 O 0.8478(2) 0.3086(2) 1.0318(2) 0.0295(8) Uani 1 1 d .
C1 C 1.0120(4) 0.7143(4) 0.9623(5) 0.0501(17) Uani 1 1 d .
H1A H 0.9963 0.6942 0.8948 0.060 Uiso 1 1 calc R
C2 C 1.0783(5) 0.6644(5) 1.1338(5) 0.0615(19) Uani 1 1 d .
H2A H 1.0919 0.7355 1.1432 0.092 Uiso 1 1 calc R
H2B H 1.1384 0.6259 1.1495 0.092 Uiso 1 1 calc R
H2C H 1.0243 0.6439 1.1795 0.092 Uiso 1 1 calc R
C3 C 1.0480(4) 0.6455(4) 1.0255(4) 0.0391(14) Uani 1 1 d .
C4 C 1.0605(4) 0.5407(3) 0.9855(4) 0.0374(12) Uani 1 1 d .
H4A H 1.1326 0.5263 0.9798 0.045 Uiso 1 1 calc R
H4B H 1.0320 0.5376 0.9161 0.045 Uiso 1 1 calc R
C5 C 1.0128(4) 0.4597(3) 1.0492(4) 0.0319(12) Uani 1 1 d .
H5A H 0.9410 0.4747 1.0576 0.038 Uiso 1 1 calc R
H5B H 1.0437 0.4594 1.1176 0.038 Uiso 1 1 calc R
C6 C 1.0242(3) 0.3563(3) 1.0012(4) 0.0310(11) Uani 1 1 d .
H6A H 1.0688 0.3667 0.9412 0.037 Uiso 1 1 calc R
C7 C 1.0788(4) 0.2782(4) 1.0682(4) 0.0391(13) Uani 1 1 d .
C8 C 1.1869(4) 0.3137(5) 1.0830(5) 0.0585(18) Uani 1 1 d .
H8A H 1.1870 0.3766 1.1209 0.088 Uiso 1 1 calc R
H8B H 1.2181 0.3238 1.0164 0.088 Uiso 1 1 calc R
H8C H 1.2242 0.2633 1.1212 0.088 Uiso 1 1 calc R
C9 C 1.0292(4) 0.2643(4) 1.1731(4) 0.0413(13) Uani 1 1 d .
H9A H 1.0339 0.3265 1.2118 0.062 Uiso 1 1 calc R
H9B H 1.0633 0.2110 1.2103 0.062 Uiso 1 1 calc R
H9C H 0.9590 0.2465 1.1638 0.062 Uiso 1 1 calc R
C10 C 1.0836(4) 0.1786(4) 1.0102(4) 0.0467(14) Uani 1 1 d .
H10A H 1.1282 0.1866 0.9508 0.056 Uiso 1 1 calc R
H10B H 1.1135 0.1276 1.0553 0.056 Uiso 1 1 calc R
C11 C 0.9834(4) 0.1413(4) 0.9735(4) 0.0487(17) Uani 1 1 d .
H11A H 0.9388 0.1300 1.0324 0.058 Uiso 1 1 calc R
H11B H 0.9918 0.0772 0.9371 0.058 Uiso 1 1 calc R
C12 C 0.9377(4) 0.2178(3) 0.9028(4) 0.0366(13) Uani 1 1 d .
H12A H 0.8717 0.1940 0.8795 0.044 Uiso 1 1 calc R
H12B H 0.9808 0.2261 0.8422 0.044 Uiso 1 1 calc R
C13 C 0.9258(4) 0.3178(4) 0.9563(4) 0.0314(12) Uani 1 1 d .
C14 C 0.7801(4) 0.5736(4) 0.8799(4) 0.0387(13) Uani 1 1 d .
H14A H 0.8379 0.5752 0.9216 0.046 Uiso 1 1 calc R
C15 C 0.7348(4) 0.6626(4) 0.8490(5) 0.0498(16) Uani 1 1 d .
H15A H 0.7626 0.7249 0.8682 0.060 Uiso 1 1 calc R
C16 C 0.6489(4) 0.6591(4) 0.7900(4) 0.0480(16) Uani 1 1 d .
H16A H 0.6174 0.7191 0.7691 0.058 Uiso 1 1 calc R
C17 C 0.6102(4) 0.5697(4) 0.7623(4) 0.0454(15) Uani 1 1 d .
H17A H 0.5506 0.5679 0.7232 0.055 Uiso 1 1 calc R
C18 C 0.6560(4) 0.4806(4) 0.7899(4) 0.0373(13) Uani 1 1 d .
H18A H 0.6295 0.4186 0.7679 0.045 Uiso 1 1 calc R
C19 C 0.7405(4) 0.4837(4) 0.8497(4) 0.0299(12) Uani 1 1 d .
C20 C 0.7860(4) 0.3877(4) 0.8880(4) 0.0301(12) Uani 1 1 d .
H20A H 0.7629 0.3309 0.8448 0.036 Uiso 1 1 calc R
C21 C 0.7632(3) 0.3653(3) 1.0009(4) 0.0288(10) Uani 1 1 d .
H21A H 0.7616 0.4293 1.0400 0.035 Uiso 1 1 calc R
C22 C 0.5806(4) 0.3671(4) 1.0285(4) 0.0345(12) Uani 1 1 d .
H22A H 0.5858 0.4368 1.0396 0.041 Uiso 1 1 calc R
C23 C 0.4872(4) 0.3231(4) 1.0279(4) 0.0388(14) Uani 1 1 d .
H23A H 0.4292 0.3626 1.0374 0.047 Uiso 1 1 calc R
C24 C 0.4787(4) 0.2216(4) 1.0133(4) 0.0384(13) Uani 1 1 d .
H24A H 0.4150 0.1908 1.0118 0.046 Uiso 1 1 calc R
C25 C 0.5644(4) 0.1649(4) 1.0010(4) 0.0389(12) Uani 1 1 d .
H25A H 0.5594 0.0947 0.9928 0.047 Uiso 1 1 calc R
C26 C 0.6571(4) 0.2101(3) 1.0005(4) 0.0334(11) Uani 1 1 d .
H26A H 0.7153 0.1709 0.9910 0.040 Uiso 1 1 calc R
C27 C 0.6655(3) 0.3124(3) 1.0136(3) 0.0283(11) Uani 1 1 d .

loop_
_atom_site_aniso_label
_atom_site_aniso_U_11
_atom_site_aniso_U_22
_atom_site_aniso_U_33
_atom_site_aniso_U_23
_atom_site_aniso_U_13
_atom_site_aniso_U_12
Br 0.0699(5) 0.0427(4) 0.0940(5) -0.0146(4) 0.0390(4) -0.0071(3)
O1 0.0237(19) 0.031(2) 0.0301(18) -0.0001(16) -0.0011(15) 0.0026(15)
O2 0.0280(19) 0.0324(19) 0.0281(19) 0.0028(15) -0.0022(15) 0.0003(15)
C1 0.056(4) 0.048(4) 0.047(4) -0.032(3) 0.023(3) -0.020(3)
C2 0.070(5) 0.066(5) 0.048(4) -0.016(3) 0.012(3) -0.037(4)
C3 0.032(3) 0.043(3) 0.043(4) -0.009(3) 0.013(3) -0.013(2)
C4 0.037(3) 0.042(3) 0.033(3) -0.009(3) 0.007(3) -0.005(2)
C5 0.027(3) 0.039(3) 0.029(3) -0.006(2) -0.002(2) -0.002(2)
C6 0.026(3) 0.042(3) 0.025(2) 0.000(2) 0.005(2) 0.005(2)
C7 0.027(3) 0.054(4) 0.036(3) 0.005(3) -0.003(2) 0.006(3)
C8 0.037(4) 0.087(5) 0.052(4) 0.012(3) -0.004(3) 0.014(3)
C9 0.043(3) 0.052(4) 0.029(3) 0.004(3) -0.007(3) 0.008(3)
C10 0.056(4) 0.047(3) 0.037(3) 0.011(3) -0.002(3) 0.018(3)
C11 0.073(4) 0.030(3) 0.042(4) 0.001(3) -0.003(3) 0.014(3)
C12 0.049(4) 0.024(3) 0.036(3) -0.004(2) 0.000(3) 0.007(2)
C13 0.036(3) 0.027(3) 0.032(3) 0.002(2) -0.006(2) -0.001(2)
C14 0.031(3) 0.037(3) 0.049(3) 0.002(3) 0.000(3) 0.003(3)
C15 0.044(4) 0.025(3) 0.080(5) 0.002(3) 0.003(3) 0.003(3)
C16 0.036(3) 0.042(4) 0.065(4) 0.021(3) 0.002(3) 0.014(3)
C17 0.029(3) 0.057(4) 0.051(4) 0.024(3) -0.005(3) 0.002(3)
C18 0.032(3) 0.043(3) 0.037(3) 0.001(2) 0.002(3) -0.004(2)
C19 0.026(3) 0.031(3) 0.033(3) 0.008(2) 0.004(2) -0.003(2)
C20 0.033(3) 0.030(3) 0.027(3) -0.001(2) 0.001(2) -0.004(2)
C21 0.035(3) 0.025(3) 0.026(2) 0.001(2) -0.004(2) 0.004(2)
C22 0.041(3) 0.026(3) 0.036(3) -0.002(2) 0.008(2) 0.001(2)
C23 0.025(3) 0.045(3) 0.047(4) 0.008(3) 0.012(3) 0.000(2)
C24 0.036(3) 0.043(3) 0.036(3) 0.005(3) -0.005(3) -0.010(3)
C25 0.048(3) 0.029(3) 0.040(3) -0.004(3) -0.007(3) -0.006(2)
C26 0.032(3) 0.029(3) 0.040(3) 0.002(3) -0.004(3) 0.005(2)
C27 0.032(3) 0.029(3) 0.024(3) 0.002(2) -0.006(2) -0.002(2)

loop_
_atom_type_symbol
_atom_type_description
_atom_type_scat_dispersion_real
_atom_type_scat_dispersion_imag
_atom_type_scat_source
C C 0.0033 0.0016 'International Tables Vol C Tables 4.2.6.8 and 6.1.1.4'
H H 0.0000 0.0000 'International Tables Vol C Tables 4.2.6.8 and 6.1.1.4'
O O 0.0106 0.0060 'International Tables Vol C Tables 4.2.6.8 and 6.1.1.4'
Br Br -0.2901 2.4595 'International Tables Vol C Tables 4.2.6.8 and 6.1.1.4'

loop_
_geom_angle_atom_site_label_1
_geom_angle_atom_site_label_2
_geom_angle_atom_site_label_3
_geom_angle
C20 O1 C13 106.0(3)
C21 O2 C13 109.6(3)
C3 C1 Br 124.5(4)
C3 C1 H1A 117.7
Br C1 H1A 117.7
C3 C2 H2A 109.5
C3 C2 H2B 109.5
H2A C2 H2B 109.5
C3 C2 H2C 109.5
H2A C2 H2C 109.5
H2B C2 H2C 109.5
C1 C3 C2 124.9(5)
C1 C3 C4 117.9(5)
C2 C3 C4 117.1(5)
C3 C4 C5 115.4(4)
C3 C4 H4A 108.4
C5 C4 H4A 108.4
C3 C4 H4B 108.4
C5 C4 H4B 108.4
H4A C4 H4B 107.5
C4 C5 C6 112.4(4)
C4 C5 H5A 109.1
C6 C5 H5A 109.1
C4 C5 H5B 109.1
C6 C5 H5B 109.1
H5A C5 H5B 107.9
C5 C6 C13 112.1(4)
C5 C6 C7 115.2(4)
C13 C6 C7 113.4(4)
C5 C6 H6A 105.0
C13 C6 H6A 105.0
C7 C6 H6A 105.0
C8 C7 C10 107.0(4)
C8 C7 C9 109.3(4)
C10 C7 C9 110.8(4)
C8 C7 C6 107.9(4)
C10 C7 C6 109.0(4)
C9 C7 C6 112.6(4)
C7 C8 H8A 109.5
C7 C8 H8B 109.5
H8A C8 H8B 109.5
C7 C8 H8C 109.5
H8A C8 H8C 109.5
H8B C8 H8C 109.5
C7 C9 H9A 109.5
C7 C9 H9B 109.5
H9A C9 H9B 109.5
C7 C9 H9C 109.5
H9A C9 H9C 109.5
H9B C9 H9C 109.5
C11 C10 C7 114.0(4)
C11 C10 H10A 108.7
C7 C10 H10A 108.7
C11 C10 H10B 108.7
C7 C10 H10B 108.7
H10A C10 H10B 107.6
C10 C11 C12 109.3(4)
C10 C11 H11A 109.8
C12 C11 H11A 109.8
C10 C11 H11B 109.8
C12 C11 H11B 109.8
H11A C11 H11B 108.3
C11 C12 C13 110.9(4)
C11 C12 H12A 109.5
C13 C12 H12A 109.5
C11 C12 H12B 109.5
C13 C12 H12B 109.5
H12A C12 H12B 108.0
O1 C13 O2 105.6(4)
O1 C13 C12 110.7(4)
O2 C13 C12 108.5(4)
O1 C13 C6 106.5(4)
O2 C13 C6 112.8(4)
C12 C13 C6 112.5(4)
C19 C14 C15 119.7(5)
C19 C14 H14A 120.1
C15 C14 H14A 120.1
C16 C15 C14 119.6(5)
C16 C15 H15A 120.2
C14 C15 H15A 120.2
C17 C16 C15 119.8(5)
C17 C16 H16A 120.1
C15 C16 H16A 120.1
C16 C17 C18 121.3(5)
C16 C17 H17A 119.3
C18 C17 H17A 119.3
C19 C18 C17 119.0(5)
C19 C18 H18A 120.5
C17 C18 H18A 120.5
C14 C19 C18 120.5(5)
C14 C19 C20 119.7(5)
C18 C19 C20 119.7(5)
O1 C20 C19 111.1(4)
O1 C20 C21 102.7(4)
C19 C20 C21 114.0(4)
O1 C20 H20A 109.6
C19 C20 H20A 109.6
C21 C20 H20A 109.6
O2 C21 C27 114.3(4)
O2 C21 C20 102.7(4)
C27 C21 C20 111.8(4)
O2 C21 H21A 109.3
C27 C21 H21A 109.3
C20 C21 H21A 109.3
C27 C22 C23 121.6(5)
C27 C22 H22A 119.2
C23 C22 H22A 119.2
C24 C23 C22 119.7(5)
C24 C23 H23A 120.1
C22 C23 H23A 120.1
C23 C24 C25 119.3(4)
C23 C24 H24A 120.4
C25 C24 H24A 120.4
C26 C25 C24 120.3(4)
C26 C25 H25A 119.9
C24 C25 H25A 119.9
C25 C26 C27 120.4(4)
C25 C26 H26A 119.8
C27 C26 H26A 119.8
C22 C27 C26 118.7(4)
C22 C27 C21 119.3(4)
C26 C27 C21 121.7(4)

loop_
_geom_bond_atom_site_label_1
_geom_bond_atom_site_label_2
_geom_bond_distance
Br C1 1.888(5)
O1 C20 1.425(5)
O1 C13 1.433(5)
O2 C21 1.425(5)
O2 C13 1.448(6)
C1 C3 1.333(8)
C1 H1A 0.9500
C2 C3 1.501(8)
C2 H2A 0.9800
C2 H2B 0.9800
C2 H2C 0.9800
C3 C4 1.512(7)
C4 C5 1.513(6)
C4 H4A 0.9900
C4 H4B 0.9900
C5 C6 1.533(6)
C5 H5A 0.9900
C5 H5B 0.9900
C6 C13 1.536(6)
C6 C7 1.553(6)
C6 H6A 1.0000
C7 C8 1.539(7)
C7 C10 1.540(7)
C7 C9 1.542(7)
C8 H8A 0.9800
C8 H8B 0.9800
C8 H8C 0.9800
C9 H9A 0.9800
C9 H9B 0.9800
C9 H9C 0.9800
C10 C11 1.515(7)
C10 H10A 0.9900
C10 H10B 0.9900
C11 C12 1.515(7)
C11 H11A 0.9900
C11 H11B 0.9900
C12 C13 1.524(7)
C12 H12A 0.9900
C12 H12B 0.9900
C14 C19 1.377(7)
C14 C15 1.401(7)
C14 H14A 0.9500
C15 C16 1.390(8)
C15 H15A 0.9500
C16 C17 1.358(7)
C16 H16A 0.9500
C17 C18 1.393(6)
C17 H17A 0.9500
C18 C19 1.381(7)
C18 H18A 0.9500
C19 C20 1.512(6)
C20 C21 1.545(7)
C20 H20A 1.0000
C21 C27 1.501(6)
C21 H21A 1.0000
C22 C27 1.370(6)
C22 C23 1.385(6)
C22 H22A 0.9500
C23 C24 1.381(7)
C23 H23A 0.9500
C24 C25 1.389(7)
C24 H24A 0.9500
C25 C26 1.384(6)
C25 H25A 0.9500
C26 C27 1.388(6)
C26 H26A 0.9500

loop_
_geom_torsion_atom_site_label_1
_geom_torsion_atom_site_label_2
_geom_torsion_atom_site_label_3
_geom_torsion_atom_site_label_4
_geom_torsion
Br C1 C3 C2 -1.0(8)
Br C1 C3 C4 179.6(3)
C1 C3 C4 C5 -127.7(5)
C2 C3 C4 C5 52.9(6)
C3 C4 C5 C6 177.2(4)
C4 C5 C6 C13 -107.0(5)
C4 C5 C6 C7 121.4(4)
C5 C6 C7 C8 -64.6(5)
C13 C6 C7 C8 164.4(4)
C5 C6 C7 C10 179.5(4)
C13 C6 C7 C10 48.5(5)
C5 C6 C7 C9 56.2(6)
C13 C6 C7 C9 -74.9(5)
C8 C7 C10 C11 -170.3(4)
C9 C7 C10 C11 70.6(5)
C6 C7 C10 C11 -53.9(6)
C7 C10 C11 C12 59.5(6)
C10 C11 C12 C13 -58.3(6)
C20 O1 C13 O2 -28.8(4)
C20 O1 C13 C12 88.4(4)
C20 O1 C13 C6 -149.0(4)
C21 O2 C13 O1 8.0(4)
C21 O2 C13 C12 -110.7(4)
C21 O2 C13 C6 123.9(4)
C11 C12 C13 O1 174.2(4)
C11 C12 C13 O2 -70.3(5)
C11 C12 C13 C6 55.2(6)
C5 C6 C13 O1 55.1(5)
C7 C6 C13 O1 -172.3(4)
C5 C6 C13 O2 -60.3(5)
C7 C6 C13 O2 72.2(5)
C5 C6 C13 C12 176.5(4)
C7 C6 C13 C12 -50.9(5)
C19 C14 C15 C16 1.5(8)
C14 C15 C16 C17 -0.5(9)
C15 C16 C17 C18 -1.4(9)
C16 C17 C18 C19 2.3(8)
C15 C14 C19 C18 -0.6(8)
C15 C14 C19 C20 -176.5(5)
C17 C18 C19 C14 -1.3(7)
C17 C18 C19 C20 174.7(5)
C13 O1 C20 C19 159.1(4)
C13 O1 C20 C21 36.9(4)
C14 C19 C20 O1 -42.4(6)
C18 C19 C20 O1 141.6(4)
C14 C19 C20 C21 73.1(6)
C18 C19 C20 C21 -102.9(5)
C13 O2 C21 C27 135.3(4)
C13 O2 C21 C20 14.0(4)
O1 C20 C21 O2 -31.0(4)
C19 C20 C21 O2 -151.2(4)
O1 C20 C21 C27 -154.0(3)
C19 C20 C21 C27 85.8(5)
C27 C22 C23 C24 0.9(8)
C22 C23 C24 C25 0.9(8)
C23 C24 C25 C26 -1.8(8)
C24 C25 C26 C27 0.9(8)
C23 C22 C27 C26 -1.8(7)
C23 C22 C27 C21 171.8(5)
C25 C26 C27 C22 0.9(8)
C25 C26 C27 C21 -172.5(5)
O2 C21 C27 C22 152.7(4)
C20 C21 C27 C22 -91.1(5)
O2 C21 C27 C26 -33.9(6)
C20 C21 C27 C26 82.3(6)

loop_
_cod_related_entry_id
_cod_related_entry_database
_cod_related_entry_code
1 ChemSpider 17612689
